data_7056827
loop_
_publ_author_name
'Pinheiro, A. C.'
'da Silva, S. M.'
'Roisnel, T.'
'Kirillov, E.'
'Carpentier, J.-F.'
'Casagrande, Osvaldo L.'

_publ_section_title
;
 Synthesis and structural characterization of zirconium complexes
 supported by tridentate pyrrolide-imino ligands with pendant N-, O- and
 S-donor groups and their application in ethylene polymerization
;
_journal_issue 2
_journal_name_full 'New Journal of Chemistry'
_journal_page_first 1477
_journal_paper_doi 10.1039/C7NJ04074A
_journal_volume 42
_journal_year 2018
_chemical_compound_source 'synthesis as described'
_chemical_formula_moiety 'C17 H21 Cl2 N3 O Zr'
_chemical_formula_sum 'C17 H21 Cl2 N3 O Zr'
_chemical_formula_weight 445.49
_space_group_IT_number 14
_space_group_name_Hall '-P 2yab'
_space_group_name_H-M_alt 'P 1 21/a 1'
_symmetry_cell_setting monoclinic
_symmetry_Int_Tables_number 14
_symmetry_space_group_name_Hall '-P 2yab'
_symmetry_space_group_name_H-M 'P 1 21/a 1'
_atom_sites_solution_hydrogens geom
_atom_sites_solution_primary direct
_atom_sites_solution_secondary difmap
_audit_conform_dict_location ftp://ftp.iucr.org/pub/cif_core.dic
_audit_conform_dict_name cif_core.dic
_audit_conform_dict_version 2.4
_audit_creation_date 2012-11-27T14:02:04-00:00
_audit_creation_method 'WinGX routine CIF_UPDATE'
_audit_update_record
;
2017-07-09 deposited with the CCDC.
2017-12-18 downloaded from the CCDC.
;
_cell_angle_alpha 90
_cell_angle_beta 95.5510(10)
_cell_angle_gamma 90
_cell_formula_units_Z 4
_cell_length_a 15.6351(4)
_cell_length_b 7.2529(2)
_cell_length_c 16.5555(3)
_cell_measurement_reflns_used 8176
_cell_measurement_temperature 150(2)
_cell_measurement_theta_max 27.47
_cell_measurement_theta_min 2.47
_cell_measurement_wavelength 0.71073
_cell_volume 1868.59(8)
_computing_cell_refinement 'Bruker APEX2 (Bruker, 2006)'
_computing_data_collection 'Bruker APEX2 (Bruker, 2006)'
_computing_data_reduction 'Bruker APEX2 (Bruker, 2006)'
_computing_molecular_graphics 'Ortep-3 for Windows (Farrugia, 1997)'
_computing_publication_material
;
           WinGX publication routines (Farrugia, 1999),
           CRYSCAL (T. Roisnel, local program)
;
_computing_structure_refinement 'SHELXL-97 (Sheldrick, 1997)'
_computing_structure_solution 'SIR97 (Altomare et al., 1999)'
_diffrn_ambient_temperature 150(2)
_diffrn_detector 'CCD plate'
_diffrn_measured_fraction_theta_full 0.993
_diffrn_measured_fraction_theta_max 0.993
_diffrn_measurement_device_type 'APEXII, Bruker-AXS'
_diffrn_measurement_method 'CCD rotation images, thin slices'
_diffrn_radiation_monochromator graphite
_diffrn_radiation_probe x-ray
_diffrn_radiation_type MoK\a
_diffrn_radiation_wavelength 0.71073
_diffrn_reflns_av_R_equivalents 0.0247
_diffrn_reflns_av_unetI/netI 0.0252
_diffrn_reflns_limit_h_max 20
_diffrn_reflns_limit_h_min -20
_diffrn_reflns_limit_k_max 9
_diffrn_reflns_limit_k_min -9
_diffrn_reflns_limit_l_max 21
_diffrn_reflns_limit_l_min -19
_diffrn_reflns_number 14297
_diffrn_reflns_theta_full 27.47
_diffrn_reflns_theta_max 27.47
_diffrn_reflns_theta_min 3.1
_exptl_absorpt_coefficient_mu 0.883
_exptl_absorpt_correction_T_max 0.809
_exptl_absorpt_correction_T_min 0.692
_exptl_absorpt_correction_type multi-scan
_exptl_absorpt_process_details
;
  [Sheldrick, G.M. (2002). SADABS Bruker AXS Inc., Madison, Wisconsin, USA]
;
_exptl_crystal_colour yellow
_exptl_crystal_density_diffrn 1.584
_exptl_crystal_density_method 'not measured'
_exptl_crystal_description prism
_exptl_crystal_F_000 904
_exptl_crystal_size_max 0.4
_exptl_crystal_size_mid 0.3
_exptl_crystal_size_min 0.24
_refine_diff_density_max 0.885
_refine_diff_density_min -0.344
_refine_diff_density_rms 0.06
_refine_ls_extinction_method none
_refine_ls_goodness_of_fit_ref 1.053
_refine_ls_hydrogen_treatment constr
_refine_ls_matrix_type full
_refine_ls_number_parameters 217
_refine_ls_number_reflns 4264
_refine_ls_number_restraints 0
_refine_ls_restrained_S_all 1.053
_refine_ls_R_factor_all 0.0342
_refine_ls_R_factor_gt 0.0279
_refine_ls_shift/su_max 0.021
_refine_ls_shift/su_mean 0.001
_refine_ls_structure_factor_coef Fsqd
_refine_ls_weighting_details 'calc w=1/[\s^2^(Fo^2^)+(0.0364P)^2^+1.1426P] where P=(Fo^2^+2Fc^2^)/3'
_refine_ls_weighting_scheme calc
_refine_ls_wR_factor_gt 0.0717
_refine_ls_wR_factor_ref 0.0753
_reflns_number_gt 3710
_reflns_number_total 4264
_reflns_threshold_expression >2sigma(I)
_cod_data_source_file c7nj04074a2.cif
_cod_data_source_block ACPL1ZR
_cod_depositor_comments 'Adding full bibliography for 7056826--7056827.cif.'
_cod_original_sg_symbol_H-M 'P 21/a'
_cod_database_code 7056827

loop_
_symmetry_equiv_pos_as_xyz
'x, y, z'
'-x+1/2, y+1/2, -z'
'-x, -y, -z'
'x-1/2, -y-1/2, z'

loop_
_atom_site_label
_atom_site_type_symbol
_atom_site_fract_x
_atom_site_fract_y
_atom_site_fract_z
_atom_site_U_iso_or_equiv
_atom_site_adp_type
_atom_site_occupancy
_atom_site_symmetry_multiplicity
_atom_site_calc_flag
_atom_site_refinement_flags
Zr1 Zr 0.422246(13) 0.32876(3) 0.248842(11) 0.02641(8) Uani 1 1 d .
Cl1 Cl 0.36792(4) 0.58847(8) 0.16216(4) 0.04752(16) Uani 1 1 d .
Cl2 Cl 0.54453(4) 0.49970(8) 0.31493(3) 0.03825(13) Uani 1 1 d .
O1 O 0.31278(9) 0.1674(2) 0.18727(8) 0.0313(3) Uani 1 1 d .
C2 C 0.26713(17) 0.0203(4) 0.22466(14) 0.0449(6) Uani 1 1 d .
H2A H 0.2416 0.0665 0.2732 0.054 Uiso 1 1 calc R
H2B H 0.3067 -0.0824 0.2412 0.054 Uiso 1 1 calc R
C3 C 0.19849(15) -0.0428(4) 0.16193(14) 0.0429(6) Uani 1 1 d .
H3A H 0.145 0.0292 0.1646 0.051 Uiso 1 1 calc R
H3B H 0.1857 -0.1754 0.1685 0.051 Uiso 1 1 calc R
C4 C 0.23760(16) -0.0075(4) 0.08279(13) 0.0436(6) Uani 1 1 d .
H4A H 0.2763 -0.1094 0.0702 0.052 Uiso 1 1 calc R
H4B H 0.1924 0.0077 0.0371 0.052 Uiso 1 1 calc R
C5 C 0.28711(16) 0.1694(4) 0.09940(13) 0.0449(6) Uani 1 1 d .
H5A H 0.3382 0.1731 0.0685 0.054 Uiso 1 1 calc R
H5B H 0.2505 0.2777 0.0842 0.054 Uiso 1 1 calc R
N11 N 0.49605(11) 0.2326(2) 0.15061(10) 0.0289(4) Uani 1 1 d .
C12 C 0.51173(14) 0.2993(3) 0.07649(12) 0.0330(5) Uani 1 1 d .
H12 H 0.4889 0.4112 0.0537 0.04 Uiso 1 1 calc R
C13 C 0.56513(15) 0.1824(3) 0.03915(13) 0.0372(5) Uani 1 1 d .
H13 H 0.5851 0.1988 -0.0128 0.045 Uiso 1 1 calc R
C14 C 0.58434(15) 0.0352(3) 0.09212(13) 0.0384(5) Uani 1 1 d .
H14 H 0.6201 -0.0675 0.0835 0.046 Uiso 1 1 calc R
C15 C 0.54073(13) 0.0686(3) 0.15997(12) 0.0288(4) Uani 1 1 d .
C16 C 0.53098(13) -0.0271(3) 0.23358(12) 0.0303(4) Uani 1 1 d .
H16 H 0.5578 -0.1428 0.2453 0.036 Uiso 1 1 calc R
N17 N 0.48400(11) 0.0508(2) 0.28345(10) 0.0276(4) Uani 1 1 d .
C18 C 0.46589(15) -0.0361(3) 0.36000(12) 0.0335(5) Uani 1 1 d .
H18A H 0.5179 -0.0981 0.3859 0.04 Uiso 1 1 calc R
H18B H 0.4196 -0.1289 0.3502 0.04 Uiso 1 1 calc R
C19 C 0.43810(15) 0.1182(3) 0.41381(12) 0.0326(5) Uani 1 1 d .
H19A H 0.4041 0.0683 0.4563 0.039 Uiso 1 1 calc R
H19B H 0.4889 0.1834 0.4404 0.039 Uiso 1 1 calc R
N20 N 0.38583(11) 0.2434(2) 0.36036(10) 0.0293(4) Uani 1 1 d .
C21 C 0.34906(14) 0.3992(3) 0.39228(12) 0.0303(4) Uani 1 1 d .
C22 C 0.37829(15) 0.4815(3) 0.46663(13) 0.0364(5) Uani 1 1 d .
H22 H 0.4231 0.4254 0.5009 0.044 Uiso 1 1 calc R
C23 C 0.34178(17) 0.6445(3) 0.48993(16) 0.0451(6) Uani 1 1 d .
H23 H 0.361 0.6977 0.5409 0.054 Uiso 1 1 calc R
C24 C 0.27816(17) 0.7310(4) 0.44061(18) 0.0509(7) Uani 1 1 d .
H24 H 0.2551 0.8449 0.4568 0.061 Uiso 1 1 calc R
C25 C 0.24791(17) 0.6523(3) 0.36771(18) 0.0463(6) Uani 1 1 d .
H25 H 0.204 0.7118 0.3335 0.056 Uiso 1 1 calc R
C26 C 0.28205(14) 0.4842(3) 0.34403(14) 0.0365(5) Uani 1 1 d .
H26 H 0.2595 0.4276 0.2948 0.044 Uiso 1 1 calc R

loop_
_atom_site_aniso_label
_atom_site_aniso_U_11
_atom_site_aniso_U_22
_atom_site_aniso_U_33
_atom_site_aniso_U_23
_atom_site_aniso_U_13
_atom_site_aniso_U_12
Zr1 0.03539(12) 0.02069(11) 0.02439(11) 0.00492(7) 0.00916(8) 0.00456(8)
Cl1 0.0656(4) 0.0354(3) 0.0442(3) 0.0191(3) 0.0186(3) 0.0210(3)
Cl2 0.0499(3) 0.0293(3) 0.0370(3) -0.0014(2) 0.0113(2) -0.0081(2)
O1 0.0346(8) 0.0369(8) 0.0229(7) 0.0055(6) 0.0051(6) 0.0039(6)
C2 0.0543(15) 0.0453(14) 0.0358(12) 0.0022(11) 0.0074(11) -0.0121(12)
C3 0.0366(12) 0.0537(15) 0.0381(12) -0.0054(11) 0.0024(10) -0.0028(11)
C4 0.0399(12) 0.0594(16) 0.0305(11) -0.0066(11) -0.0007(9) 0.0143(12)
C5 0.0403(13) 0.0703(18) 0.0238(10) 0.0067(11) 0.0010(9) 0.0003(12)
N11 0.0327(9) 0.0286(9) 0.0264(8) 0.0043(7) 0.0086(7) 0.0002(7)
C12 0.0368(11) 0.0366(12) 0.0267(10) 0.0067(9) 0.0081(9) -0.0027(9)
C13 0.0388(12) 0.0457(14) 0.0287(10) 0.0004(10) 0.0116(9) -0.0060(10)
C14 0.0394(12) 0.0422(13) 0.0355(11) -0.0025(10) 0.0136(9) 0.0049(10)
C15 0.0294(10) 0.0290(11) 0.0284(10) -0.0003(8) 0.0049(8) 0.0021(8)
C16 0.0316(10) 0.0263(10) 0.0332(10) 0.0024(9) 0.0045(8) 0.0048(8)
N17 0.0340(9) 0.0230(8) 0.0263(8) 0.0047(7) 0.0051(7) 0.0016(7)
C18 0.0465(12) 0.0275(11) 0.0274(10) 0.0083(9) 0.0090(9) 0.0047(9)
C19 0.0415(12) 0.0312(11) 0.0258(10) 0.0051(9) 0.0068(9) 0.0003(9)
N20 0.0376(9) 0.0272(9) 0.0242(8) 0.0019(7) 0.0093(7) 0.0033(7)
C21 0.0344(11) 0.0279(10) 0.0312(10) 0.0015(9) 0.0165(8) -0.0035(9)
C22 0.0410(12) 0.0372(12) 0.0336(11) -0.0022(10) 0.0164(9) -0.0069(10)
C23 0.0519(14) 0.0400(13) 0.0480(14) -0.0124(11) 0.0277(12) -0.0133(11)
C24 0.0482(15) 0.0326(13) 0.0778(19) -0.0097(13) 0.0365(14) -0.0009(11)
C25 0.0407(13) 0.0379(13) 0.0628(16) 0.0043(12) 0.0187(12) 0.0064(11)
C26 0.0362(11) 0.0356(12) 0.0398(12) 0.0021(10) 0.0146(9) 0.0009(10)

loop_
_atom_type_symbol
_atom_type_description
_atom_type_scat_dispersion_real
_atom_type_scat_dispersion_imag
_atom_type_scat_source
C C 0.0033 0.0016 'International Tables Vol C Tables 4.2.6.8 and 6.1.1.4'
N N 0.0061 0.0033 'International Tables Vol C Tables 4.2.6.8 and 6.1.1.4'
Cl Cl 0.1484 0.1585 'International Tables Vol C Tables 4.2.6.8 and 6.1.1.4'
Zr Zr -2.9673 0.5597 'International Tables Vol C Tables 4.2.6.8 and 6.1.1.4'
O O 0.0106 0.006 'International Tables Vol C Tables 4.2.6.8 and 6.1.1.4'
H H 0 0 'International Tables Vol C Tables 4.2.6.8 and 6.1.1.4'

loop_
_geom_angle_atom_site_label_1
_geom_angle_atom_site_label_2
_geom_angle_atom_site_label_3
_geom_angle
N20 Zr1 N11 140.50(7)
N20 Zr1 O1 89.17(6)
N11 Zr1 O1 85.99(6)
N20 Zr1 N17 70.10(6)
N11 Zr1 N17 70.48(6)
O1 Zr1 N17 86.48(6)
N20 Zr1 Cl2 91.33(5)
N11 Zr1 Cl2 92.77(5)
O1 Zr1 Cl2 178.55(4)
N17 Zr1 Cl2 92.41(5)
N20 Zr1 Cl1 129.45(5)
N11 Zr1 Cl1 89.30(5)
O1 Zr1 Cl1 85.94(4)
N17 Zr1 Cl1 158.85(4)
Cl2 Zr1 Cl1 94.78(2)
N20 Zr1 C21 29.03(7)
N11 Zr1 C21 168.34(7)
O1 Zr1 C21 97.20(6)
N17 Zr1 C21 98.44(6)
Cl2 Zr1 C21 83.88(5)
Cl1 Zr1 C21 102.08(5)
C2 O1 C5 109.26(17)
C2 O1 Zr1 125.12(13)
C5 O1 Zr1 124.68(13)
O1 C2 C3 106.16(19)
O1 C2 H2A 110.5
C3 C2 H2A 110.5
O1 C2 H2B 110.5
C3 C2 H2B 110.5
H2A C2 H2B 108.7
C2 C3 C4 103.1(2)
C2 C3 H3A 111.2
C4 C3 H3A 111.2
C2 C3 H3B 111.2
C4 C3 H3B 111.2
H3A C3 H3B 109.1
C5 C4 C3 103.19(19)
C5 C4 H4A 111.1
C3 C4 H4A 111.1
C5 C4 H4B 111.1
C3 C4 H4B 111.1
H4A C4 H4B 109.1
O1 C5 C4 104.93(19)
O1 C5 H5A 110.8
C4 C5 H5A 110.8
O1 C5 H5B 110.8
C4 C5 H5B 110.8
H5A C5 H5B 108.8
C12 N11 C15 105.88(17)
C12 N11 Zr1 134.98(15)
C15 N11 Zr1 119.13(13)
N11 C12 C13 110.8(2)
N11 C12 H12 124.6
C13 C12 H12 124.6
C12 C13 C14 106.96(19)
C12 C13 H13 126.5
C14 C13 H13 126.5
C15 C14 C13 106.4(2)
C15 C14 H14 126.8
C13 C14 H14 126.8
N11 C15 C14 109.98(19)
N11 C15 C16 114.92(18)
C14 C15 C16 135.1(2)
N17 C16 C15 116.75(19)
N17 C16 H16 121.6
C15 C16 H16 121.6
C16 N17 C18 122.34(17)
C16 N17 Zr1 118.69(13)
C18 N17 Zr1 118.92(13)
N17 C18 C19 106.24(16)
N17 C18 H18A 110.5
C19 C18 H18A 110.5
N17 C18 H18B 110.5
C19 C18 H18B 110.5
H18A C18 H18B 108.7
N20 C19 C18 106.10(16)
N20 C19 H19A 110.5
C18 C19 H19A 110.5
N20 C19 H19B 110.5
C18 C19 H19B 110.5
H19A C19 H19B 108.7
C21 N20 C19 120.04(17)
C21 N20 Zr1 104.68(13)
C19 N20 Zr1 122.55(13)
N20 C21 C26 117.02(19)
N20 C21 C22 124.4(2)
C26 C21 C22 118.4(2)
N20 C21 Zr1 46.29(9)
C26 C21 Zr1 86.59(13)
C22 C21 Zr1 134.48(14)
C23 C22 C21 120.0(2)
C23 C22 H22 120
C21 C22 H22 120
C24 C23 C22 121.2(2)
C24 C23 H23 119.4
C22 C23 H23 119.4
C23 C24 C25 119.9(2)
C23 C24 H24 120.1
C25 C24 H24 120.1
C24 C25 C26 119.9(3)
C24 C25 H25 120.1
C26 C25 H25 120.1
C21 C26 C25 120.5(2)
C21 C26 H26 119.7
C25 C26 H26 119.7

loop_
_geom_bond_atom_site_label_1
_geom_bond_atom_site_label_2
_geom_bond_distance
Zr1 N20 2.0783(16)
Zr1 N11 2.1969(17)
Zr1 O1 2.2363(15)
Zr1 N17 2.2844(17)
Zr1 Cl2 2.4464(6)
Zr1 Cl1 2.4684(6)
Zr1 C21 2.781(2)
O1 C2 1.455(3)
O1 C5 1.471(3)
C2 C3 1.491(3)
C2 H2A 0.99
C2 H2B 0.99
C3 C4 1.520(3)
C3 H3A 0.99
C3 H3B 0.99
C4 C5 1.510(4)
C4 H4A 0.99
C4 H4B 0.99
C5 H5A 0.99
C5 H5B 0.99
N11 C12 1.363(3)
N11 C15 1.381(3)
C12 C13 1.378(3)
C12 H12 0.95
C13 C14 1.396(3)
C13 H13 0.95
C14 C15 1.391(3)
C14 H14 0.95
C15 C16 1.423(3)
C16 N17 1.287(3)
C16 H16 0.95
N17 C18 1.467(2)
C18 C19 1.520(3)
C18 H18A 0.99
C18 H18B 0.99
C19 N20 1.461(3)
C19 H19A 0.99
C19 H19B 0.99
N20 C21 1.395(3)
C21 C26 1.398(3)
C21 C22 1.404(3)
C22 C23 1.384(3)
C22 H22 0.95
C23 C24 1.376(4)
C23 H23 0.95
C24 C25 1.377(4)
C24 H24 0.95
C25 C26 1.402(3)
C25 H25 0.95
C26 H26 0.95

loop_
_geom_torsion_atom_site_label_1
_geom_torsion_atom_site_label_2
_geom_torsion_atom_site_label_3
_geom_torsion_atom_site_label_4
_geom_torsion
N20 Zr1 O1 C2 -18.40(18)
N11 Zr1 O1 C2 122.36(18)
N17 Zr1 O1 C2 51.71(17)
Cl1 Zr1 O1 C2 -148.06(17)
C21 Zr1 O1 C2 -46.37(18)
N20 Zr1 O1 C5 173.88(17)
N11 Zr1 O1 C5 -45.36(17)
N17 Zr1 O1 C5 -116.01(17)
Cl1 Zr1 O1 C5 44.22(16)
C21 Zr1 O1 C5 145.91(17)
C5 O1 C2 C3 -12.1(3)
Zr1 O1 C2 C3 178.53(14)
O1 C2 C3 C4 30.3(3)
C2 C3 C4 C5 -36.6(3)
C2 O1 C5 C4 -11.2(2)
Zr1 O1 C5 C4 158.15(14)
C3 C4 C5 O1 29.5(2)
N20 Zr1 N11 C12 175.53(18)
O1 Zr1 N11 C12 91.7(2)
N17 Zr1 N11 C12 179.4(2)
Cl2 Zr1 N11 C12 -89.0(2)
Cl1 Zr1 N11 C12 5.7(2)
C21 Zr1 N11 C12 -161.9(3)
N20 Zr1 N11 C15 -5.6(2)
O1 Zr1 N11 C15 -89.40(15)
N17 Zr1 N11 C15 -1.72(14)
Cl2 Zr1 N11 C15 89.86(15)
Cl1 Zr1 N11 C15 -175.38(15)
C21 Zr1 N11 C15 17.0(4)
C15 N11 C12 C13 -0.2(3)
Zr1 N11 C12 C13 178.78(15)
N11 C12 C13 C14 -0.2(3)
C12 C13 C14 C15 0.4(3)
C12 N11 C15 C14 0.5(2)
Zr1 N11 C15 C14 -178.68(15)
C12 N11 C15 C16 -178.41(18)
Zr1 N11 C15 C16 2.4(2)
C13 C14 C15 N11 -0.6(3)
C13 C14 C15 C16 178.0(2)
N11 C15 C16 N17 -1.6(3)
C14 C15 C16 N17 179.8(2)
C15 C16 N17 C18 177.55(19)
C15 C16 N17 Zr1 0.1(3)
N20 Zr1 N17 C16 178.20(18)
N11 Zr1 N17 C16 0.82(15)
O1 Zr1 N17 C16 87.81(16)
Cl2 Zr1 N17 C16 -91.26(16)
Cl1 Zr1 N17 C16 18.6(3)
C21 Zr1 N17 C16 -175.42(16)
N20 Zr1 N17 C18 0.70(15)
N11 Zr1 N17 C18 -176.68(16)
O1 Zr1 N17 C18 -89.69(15)
Cl2 Zr1 N17 C18 91.24(15)
Cl1 Zr1 N17 C18 -158.88(13)
C21 Zr1 N17 C18 7.08(16)
C16 N17 C18 C19 160.06(19)
Zr1 N17 C18 C19 -22.5(2)
N17 C18 C19 N20 38.3(2)
C18 C19 N20 C21 178.84(18)
C18 C19 N20 Zr1 -45.4(2)
N11 Zr1 N20 C21 170.81(12)
O1 Zr1 N20 C21 -106.52(14)
N17 Zr1 N20 C21 166.92(15)
Cl2 Zr1 N20 C21 74.84(13)
Cl1 Zr1 N20 C21 -22.47(16)
N11 Zr1 N20 C19 29.4(2)
O1 Zr1 N20 C19 112.11(16)
N17 Zr1 N20 C19 25.55(15)
Cl2 Zr1 N20 C19 -66.53(16)
Cl1 Zr1 N20 C19 -163.83(14)
C21 Zr1 N20 C19 -141.4(2)
C19 N20 C21 C26 -162.88(19)
Zr1 N20 C21 C26 54.6(2)
C19 N20 C21 C22 21.2(3)
Zr1 N20 C21 C22 -121.31(19)
C19 N20 C21 Zr1 142.6(2)
N11 Zr1 C21 N20 -30.2(4)
O1 Zr1 C21 N20 75.07(14)
N17 Zr1 C21 N20 -12.43(14)
Cl2 Zr1 C21 N20 -103.96(13)
Cl1 Zr1 C21 N20 162.44(13)
N20 Zr1 C21 C26 -133.4(2)
N11 Zr1 C21 C26 -163.6(3)
O1 Zr1 C21 C26 -58.29(14)
N17 Zr1 C21 C26 -145.78(13)
Cl2 Zr1 C21 C26 122.68(13)
Cl1 Zr1 C21 C26 29.08(14)
N20 Zr1 C21 C22 99.1(3)
N11 Zr1 C21 C22 68.9(4)
O1 Zr1 C21 C22 174.1(2)
N17 Zr1 C21 C22 86.7(2)
Cl2 Zr1 C21 C22 -4.9(2)
Cl1 Zr1 C21 C22 -98.5(2)
N20 C21 C22 C23 174.8(2)
C26 C21 C22 C23 -1.0(3)
Zr1 C21 C22 C23 114.9(2)
C21 C22 C23 C24 -1.5(3)
C22 C23 C24 C25 2.0(4)
C23 C24 C25 C26 0.0(4)
N20 C21 C26 C25 -173.1(2)
C22 C21 C26 C25 3.0(3)
Zr1 C21 C26 C25 -136.9(2)
C24 C25 C26 C21 -2.6(4)
